data_4121868
loop_
_publ_author_name
'Li, Wei'
'Thirumurugan, A.'
'Barton, Phillip T.'
'Lin, Zheshuai'
'Henke, Sebastian'
'Yeung, Hamish H.-M.'
'Wharmby, Michael T.'
'Bithell, Erica G.'
'Howard, Christopher J.'
'Cheetham, Anthony K.'

_publ_section_title
;
 Mechanical Tunability via Hydrogen Bonding in Metal-Organic Frameworks
 with the Perovskite Architecture.
;
_journal_issue 22
_journal_name_full 'Journal of the American Chemical Society'
_journal_page_first 7801
_journal_paper_doi 10.1021/ja500618z
_journal_volume 136
_journal_year 2014
_chemical_formula_moiety 'C3 H3 Mn O6, C3 H8 N'
_chemical_formula_sum 'C6 H11 Mn N O6'
_chemical_formula_weight 248.10
_chemical_name_systematic
;
 ?
;
_space_group_crystal_system orthorhombic
_space_group_IT_number 62
_space_group_name_Hall '-P 2ac 2n'
_space_group_name_H-M_alt 'P n m a'
_symmetry_space_group_name_Hall '-P 2ac 2n'
_symmetry_space_group_name_H-M 'P n m a'
_atom_sites_solution_hydrogens mixed
_audit_creation_date 2014-05-01
_audit_creation_method
;
Olex2 1.2
(compiled 2014.03.20 svn.r2918 for OlexSys, GUI svn.r4816)
;
_cell_angle_alpha 90
_cell_angle_beta 90
_cell_angle_gamma 90
_cell_formula_units_Z 4
_cell_length_a 8.7610(3)
_cell_length_b 12.3507(4)
_cell_length_c 8.8118(3)
_cell_measurement_reflns_used 841
_cell_measurement_temperature 413.00(14)
_cell_measurement_theta_max 27.7720
_cell_measurement_theta_min 4.6100
_cell_volume 953.48(6)
_computing_cell_refinement
;
CrysAlisPro, Agilent Technologies,
Version 1.171.36.28 (release 01-02-2013 CrysAlis171 .NET)
(compiled Feb  1 2013,16:14:44)
;
_computing_data_collection
;
CrysAlisPro, Agilent Technologies,
Version 1.171.36.28 (release 01-02-2013 CrysAlis171 .NET)
(compiled Feb  1 2013,16:14:44)
;
_computing_data_reduction
;
CrysAlisPro, Agilent Technologies,
Version 1.171.36.28 (release 01-02-2013 CrysAlis171 .NET)
(compiled Feb  1 2013,16:14:44)
;
_computing_molecular_graphics 'Olex2 (Dolomanov et al., 2009)'
_computing_publication_material 'Olex2 (Dolomanov et al., 2009)'
_computing_structure_refinement 'ShelXL (Sheldrick, 2008)'
_computing_structure_solution 'ShelXS (Sheldrick, 2008)'
_diffrn_ambient_temperature 413.00(14)
_diffrn_detector_area_resol_mean 16.1183
_diffrn_measured_fraction_theta_full 0.996
_diffrn_measured_fraction_theta_max 0.873
_diffrn_measurement_device_type 'Xcalibur, Eos, Gemini ultra'
_diffrn_measurement_method '\w scans'
_diffrn_orient_matrix_UB_11 -0.0747474000
_diffrn_orient_matrix_UB_12 -0.0202177000
_diffrn_orient_matrix_UB_13 -0.0130430000
_diffrn_orient_matrix_UB_21 -0.0244301000
_diffrn_orient_matrix_UB_22 0.0528261000
_diffrn_orient_matrix_UB_23 -0.0196369000
_diffrn_orient_matrix_UB_31 0.0183881000
_diffrn_orient_matrix_UB_32 -0.0104133000
_diffrn_orient_matrix_UB_33 -0.0770573000
_diffrn_radiation_monochromator graphite
_diffrn_radiation_type MoK\a
_diffrn_radiation_wavelength 0.71073
_diffrn_reflns_av_R_equivalents 0.0592
_diffrn_reflns_av_unetI/netI 0.0619
_diffrn_reflns_Laue_measured_fraction_full 0.996
_diffrn_reflns_Laue_measured_fraction_max 0.873
_diffrn_reflns_limit_h_max 11
_diffrn_reflns_limit_h_min -10
_diffrn_reflns_limit_k_max 16
_diffrn_reflns_limit_k_min -8
_diffrn_reflns_limit_l_max 11
_diffrn_reflns_limit_l_min -10
_diffrn_reflns_number 2581
_diffrn_reflns_point_group_measured_fraction_full 0.996
_diffrn_reflns_point_group_measured_fraction_max 0.873
_diffrn_reflns_theta_full 25.242
_diffrn_reflns_theta_max 28.901
_diffrn_reflns_theta_min 3.279
_diffrn_source 'Enhance (Mo) X-ray Source'
_exptl_absorpt_coefficient_mu 1.389
_exptl_absorpt_correction_T_max 1.00000
_exptl_absorpt_correction_T_min 0.54895
_exptl_absorpt_correction_type multi-scan
_exptl_absorpt_process_details
;
CrysAlisPro, Agilent Technologies,
Version 1.171.36.28 (release 01-02-2013 CrysAlis171 .NET)
(compiled Feb  1 2013,16:14:44)
Empirical absorption correction using spherical harmonics,
 implemented in SCALE3 ABSPACK scaling algorithm.
;
_exptl_crystal_colour colourless
_exptl_crystal_colour_primary colourless
_exptl_crystal_density_diffrn 1.728
_exptl_crystal_description block
_exptl_crystal_F_000 508
_exptl_crystal_size_max 0.25
_exptl_crystal_size_mid 0.2
_exptl_crystal_size_min 0.15
_refine_diff_density_max 0.548
_refine_diff_density_min -1.043
_refine_diff_density_rms 0.125
_refine_ls_extinction_method none
_refine_ls_goodness_of_fit_ref 1.131
_refine_ls_hydrogen_treatment constr
_refine_ls_matrix_type full
_refine_ls_number_parameters 82
_refine_ls_number_reflns 1143
_refine_ls_number_restraints 12
_refine_ls_restrained_S_all 1.127
_refine_ls_R_factor_all 0.1043
_refine_ls_R_factor_gt 0.0693
_refine_ls_shift/su_max 0.000
_refine_ls_shift/su_mean 0.000
_refine_ls_structure_factor_coef Fsqd
_refine_ls_weighting_details 'w=1/[\s^2^(Fo^2^)+(0.1086P)^2^+0.1995P] where P=(Fo^2^+2Fc^2^)/3'
_refine_ls_weighting_scheme calc
_refine_ls_wR_factor_gt 0.2004
_refine_ls_wR_factor_ref 0.2363
_reflns_Friedel_coverage 0.000
_reflns_number_gt 658
_reflns_number_total 1143
_reflns_threshold_expression 'I > 2\s(I)'
_cod_data_source_file ja500618z_si_015.cif
_cod_data_source_block aze-mn-vt2_7_413_00
_cod_depositor_comments 'Adding full bibliography for 4121867--4121880.cif.'
_cod_database_code 4121868
_shelxl_version_number 2013-4
_chemical_oxdiff_formula 'C6 H11 N O6 Mn'
_shelx_space_group_comment
;
The symmetry employed for this shelxl refinement is uniquely defined
by the following loop, which should always be used as a source of
symmetry information in preference to the above space-group names.
They are only intended as comments.
;
_shelx_estimated_absorpt_t_max 0.819
_shelx_estimated_absorpt_t_min 0.723
_reflns_odcompleteness_completeness 87.00
_reflns_odcompleteness_iscentric 1
_reflns_odcompleteness_theta 28.84
_olex2_refinement_description
;
1. Fixed Uiso
 At 1.2 times of:
  All C(H) groups, All C(H,H) groups
2. Uiso/Uaniso restraints and constraints
Uanis(C3) \\sim Ueq, Uanis(C5) \\sim Ueq: with sigma of 0.01 and sigma for
terminal atoms of 0.005
3. Others
 Fixed Sof: C3(0.5) H3A(0.5) H3B(0.5) C4(0.5) H4A(0.5) H4B(0.5) C5(0.5)
 H5A(0.5) H5B(0.5)
4.a Riding coordinates:
 C1(H1), C2(H2)
4.b Secondary CH2 refined with riding coordinates:
 C3(H3A,H3B), C4(H4A,H4B), C5(H5A,H5B)
;

loop_
_space_group_symop_operation_xyz
'x, y, z'
'-x+1/2, -y, z+1/2'
'x+1/2, -y+1/2, -z+1/2'
'-x, y+1/2, -z'
'-x, -y, -z'
'x-1/2, y, -z-1/2'
'-x-1/2, y-1/2, z-1/2'
'x, -y-1/2, z'

loop_
_atom_site_label
_atom_site_type_symbol
_atom_site_fract_x
_atom_site_fract_y
_atom_site_fract_z
_atom_site_U_iso_or_equiv
_atom_site_adp_type
_atom_site_occupancy
_atom_site_site_symmetry_order
_atom_site_calc_flag
_atom_site_refinement_flags_posn
_atom_site_refinement_flags_adp
_atom_site_refinement_flags_occupancy
_atom_site_disorder_assembly
_atom_site_disorder_group
Mn Mn 0.0000 0.5000 0.5000 0.0395(5) Uani 1 2 d S T P . .
O1 O 0.2149(4) 0.5490(3) 0.3908(5) 0.0695(12) Uani 1 1 d . . . . .
O2 O 0.0170(5) 0.3388(3) 0.4046(6) 0.0742(13) Uani 1 1 d . . . . .
O3 O 0.1171(4) 0.4472(3) 0.7072(4) 0.0720(13) Uani 1 1 d . . . . .
C1 C 0.2717(6) 0.5147(5) 0.2725(7) 0.0573(15) Uani 1 1 d . . . . .
H1 H 0.2298 0.4513 0.2330 0.069 Uiso 1 1 d R . . . .
C2 C 0.0044(8) 0.2500 0.4613(11) 0.056(2) Uani 1 2 d S T P . .
H2 H -0.0272 0.2500 0.5613 0.067 Uiso 1 2 d RS T P . .
N N 0.4191(15) 0.7500 0.4019(14) 0.115(4) Uani 1 2 d S T P . .
C3 C 0.4251(16) 0.7777(13) 0.5615(16) 0.085(5) Uani 0.5 1 d . U . A -1
H3A H 0.3476 0.7432 0.6235 0.101 Uiso 0.5 1 calc R . . A -1
H3B H 0.4323 0.8547 0.5823 0.101 Uiso 0.5 1 calc R . . A -1
C4 C 0.5853(19) 0.716(2) 0.5573(19) 0.119(10) Uani 0.5 1 d . . . A -1
H4A H 0.6610 0.7408 0.6294 0.143 Uiso 0.5 1 calc R . . A -1
H4B H 0.5793 0.6373 0.5527 0.143 Uiso 0.5 1 calc R . . A -1
C5 C 0.5845(19) 0.770(3) 0.4136(19) 0.114(7) Uani 0.5 1 d . U . A -1
H5A H 0.6443 0.7339 0.3361 0.137 Uiso 0.5 1 calc R . . A -1
H5B H 0.6110 0.8463 0.4200 0.137 Uiso 0.5 1 calc R . . A -1

loop_
_atom_site_aniso_label
_atom_site_aniso_U_11
_atom_site_aniso_U_22
_atom_site_aniso_U_33
_atom_site_aniso_U_23
_atom_site_aniso_U_13
_atom_site_aniso_U_12
Mn 0.0451(7) 0.0359(7) 0.0374(8) -0.0016(4) 0.0003(3) 0.0001(4)
O1 0.067(2) 0.076(3) 0.065(2) -0.017(2) 0.0189(19) -0.009(2)
O2 0.114(4) 0.037(2) 0.071(3) 0.000(2) 0.010(2) 0.0024(19)
O3 0.072(2) 0.077(3) 0.067(2) 0.0098(19) -0.0236(19) -0.014(2)
C1 0.064(3) 0.053(3) 0.055(3) -0.010(3) 0.007(3) -0.008(2)
C2 0.065(5) 0.055(5) 0.047(4) 0.000 0.004(3) 0.000
N 0.146(9) 0.080(6) 0.118(8) 0.000 -0.047(7) 0.000
C3 0.086(6) 0.087(10) 0.080(6) -0.001(7) -0.003(5) 0.014(6)
C4 0.111(11) 0.15(3) 0.094(9) 0.040(14) -0.005(8) 0.022(12)
C5 0.117(8) 0.115(13) 0.111(8) 0.007(8) 0.007(6) -0.009(8)

loop_
_atom_type_symbol
_atom_type_description
_atom_type_scat_dispersion_real
_atom_type_scat_dispersion_imag
_atom_type_scat_source
C C 0.0033 0.0016 'International Tables Vol C Tables 4.2.6.8 and 6.1.1.4'
H H 0.0000 0.0000 'International Tables Vol C Tables 4.2.6.8 and 6.1.1.4'
N N 0.0061 0.0033 'International Tables Vol C Tables 4.2.6.8 and 6.1.1.4'
O O 0.0106 0.0060 'International Tables Vol C Tables 4.2.6.8 and 6.1.1.4'
Mn Mn 0.3368 0.7283 'International Tables Vol C Tables 4.2.6.8 and 6.1.1.4'

loop_
_geom_angle_atom_site_label_1
_geom_angle_atom_site_label_2
_geom_angle_atom_site_label_3
_geom_angle
_geom_angle_site_symmetry_1
_geom_angle_site_symmetry_3
O1 Mn O1 180.0 . 5_566
O2 Mn O1 88.62(15) . 5_566
O2 Mn O1 88.62(15) 5_566 .
O2 Mn O1 91.38(15) . .
O2 Mn O1 91.38(15) 5_566 5_566
O2 Mn O2 180.0 5_566 .
O2 Mn O3 88.98(17) . 5_566
O2 Mn O3 91.02(17) . .
O2 Mn O3 91.02(17) 5_566 5_566
O2 Mn O3 88.98(17) 5_566 .
O3 Mn O1 87.38(15) . 5_566
O3 Mn O1 87.38(15) 5_566 .
O3 Mn O1 92.62(15) . .
O3 Mn O1 92.62(15) 5_566 5_566
O3 Mn O3 180.0 5_566 .
C1 O1 Mn 128.5(4) . .
C2 O2 Mn 131.8(5) . .
C1 O3 Mn 130.4(4) 2_565 .
O1 C1 H1 116.5 . .
O3 C1 O1 126.0(6) 2_564 .
O3 C1 H1 117.4 2_564 .
O2 C2 O2 130.0(9) . 8_565
O2 C2 H2 114.9 . .
O2 C2 H2 114.9 8_565 .
C3 N C5 81.7(9) . .
N C3 H3A 114.6 . .
N C3 H3B 114.6 . .
N C3 C4 84.0(10) . .
H3A C3 H3B 111.7 . .
C4 C3 H3A 114.6 . .
C4 C3 H3B 114.6 . .
C3 C4 H4A 115.6 . .
C3 C4 H4B 115.6 . .
H4A C4 H4B 112.6 . .
C5 C4 C3 78.0(13) . .
C5 C4 H4A 115.6 . .
C5 C4 H4B 115.6 . .
N C5 H5A 113.8 . .
N C5 H5B 113.8 . .
C4 C5 N 89.3(13) . .
C4 C5 H5A 113.8 . .
C4 C5 H5B 113.8 . .
H5A C5 H5B 111.0 . .

loop_
_geom_bond_atom_site_label_1
_geom_bond_atom_site_label_2
_geom_bond_distance
_geom_bond_site_symmetry_2
Mn O1 2.199(4) .
Mn O1 2.199(4) 5_566
Mn O2 2.166(4) 5_566
Mn O2 2.166(4) .
Mn O3 2.193(4) 5_566
Mn O3 2.193(4) .
O1 C1 1.230(6) .
O2 C2 1.211(5) .
O3 C1 1.226(6) 2_565
C1 O3 1.226(6) 2_564
C1 H1 0.9316 .
C2 O2 1.211(5) 8_565
C2 H2 0.9232 .
N C3 1.449(18) .
N C5 1.47(2) .
C3 H3A 0.9700 .
C3 H3B 0.9700 .
C3 C4 1.60(3) .
C4 H4A 0.9700 .
C4 H4B 0.9700 .
C4 C5 1.43(3) .
C5 H5A 0.9700 .
C5 H5B 0.9700 .
